data_7039869
loop_
_publ_author_name
'Spallek, Tatiana'
'He\&s, Oliver'
'Meermann-Zimmermann, Melanie'
'Meermann, Christian'
'Klimpel, Michael G.'
'Estler, Frank'
'Schneider, David'
'Scherer, Wolfgang'
'Tafipolsky, Maxim'
'T\"ornroos, Karl W'
'Maichle-M\"ossmer, C\"acilia'
'Sirsch, Peter'
'Anwander, Reiner'

_publ_section_title
;
 Synthesis and structural diversity of trivalent rare-earth metal
 diisopropylamide complexes.
;
_journal_issue 35
_journal_name_full 'Dalton transactions (Cambridge, England : 2003)'
_journal_page_first 13750
_journal_page_last 13765
_journal_paper_doi 10.1039/c6dt01568a
_journal_volume 45
_journal_year 2016
_chemical_formula_sum 'C46 H102 Cl10 Li2 N4 O4 Sc4'
_chemical_formula_weight 1323.53
_chemical_name_systematic
;
 ?
;
_space_group_crystal_system monoclinic
_space_group_IT_number 14
_space_group_name_Hall '-P 2ybc'
_space_group_name_H-M_alt 'P 1 21/c 1'
_symmetry_space_group_name_Hall '-P 2ybc'
_symmetry_space_group_name_H-M 'P 1 21/c 1'
_atom_sites_solution_hydrogens geom
_audit_creation_method SHELXL-2013
_audit_update_record
;
2016-03-31 deposited with the CCDC.
2016-05-26 downloaded from the CCDC.
;
_cell_angle_alpha 90
_cell_angle_beta 111.246(2)
_cell_angle_gamma 90
_cell_formula_units_Z 2
_cell_length_a 17.7751(14)
_cell_length_b 8.6911(7)
_cell_length_c 23.4303(17)
_cell_measurement_reflns_used 3330
_cell_measurement_temperature 100(2)
_cell_measurement_theta_max 26.57
_cell_measurement_theta_min 2.458
_cell_volume 3373.6(5)
_computing_cell_refinement SAINT
_computing_data_collection COSMO
_computing_data_reduction SAINT
_computing_structure_refinement 'SHELXL-2013 (Sheldrick, 2013)'
_computing_structure_solution SHELXS
_diffrn_ambient_temperature 100(2)
_diffrn_measured_fraction_theta_full 0.999
_diffrn_measured_fraction_theta_max 0.979
_diffrn_measurement_device_type 'APEX II DUO'
_diffrn_measurement_method 'omega/phi scans'
_diffrn_radiation_type MoK\a
_diffrn_radiation_wavelength 0.71073
_diffrn_reflns_av_R_equivalents 0.0924
_diffrn_reflns_av_unetI/netI 0.1162
_diffrn_reflns_Laue_measured_fraction_full 0.999
_diffrn_reflns_Laue_measured_fraction_max 0.979
_diffrn_reflns_limit_h_max 22
_diffrn_reflns_limit_h_min -16
_diffrn_reflns_limit_k_max 9
_diffrn_reflns_limit_k_min -11
_diffrn_reflns_limit_l_max 26
_diffrn_reflns_limit_l_min -30
_diffrn_reflns_number 24674
_diffrn_reflns_point_group_measured_fraction_full 0.999
_diffrn_reflns_point_group_measured_fraction_max 0.979
_diffrn_reflns_theta_full 25.242
_diffrn_reflns_theta_max 27.261
_diffrn_reflns_theta_min 1.824
_diffrn_source I-mus
_exptl_absorpt_coefficient_mu 0.820
_exptl_absorpt_correction_T_max 0.9780
_exptl_absorpt_correction_T_min 0.8530
_exptl_absorpt_correction_type numerical
_exptl_absorpt_process_details sadabs
_exptl_crystal_colour Colourless
_exptl_crystal_density_diffrn 1.303
_exptl_crystal_description needle
_exptl_crystal_F_000 1396
_exptl_crystal_size_max 0.200
_exptl_crystal_size_mid 0.055
_exptl_crystal_size_min 0.027
_refine_diff_density_max 0.481
_refine_diff_density_min -0.452
_refine_diff_density_rms 0.099
_refine_ls_extinction_method none
_refine_ls_goodness_of_fit_ref 0.998
_refine_ls_hydrogen_treatment constr
_refine_ls_matrix_type full
_refine_ls_number_parameters 372
_refine_ls_number_reflns 7413
_refine_ls_number_restraints 173
_refine_ls_restrained_S_all 0.991
_refine_ls_R_factor_all 0.1213
_refine_ls_R_factor_gt 0.0548
_refine_ls_shift/su_max 0.001
_refine_ls_shift/su_mean 0.000
_refine_ls_structure_factor_coef Fsqd
_refine_ls_weighting_details 'w=1/[\s^2^(Fo^2^)+(0.0472P)^2^] where P=(Fo^2^+2Fc^2^)/3'
_refine_ls_weighting_scheme calc
_refine_ls_wR_factor_gt 0.1018
_refine_ls_wR_factor_ref 0.1233
_reflns_Friedel_coverage 0.000
_reflns_number_gt 4378
_reflns_number_total 7413
_reflns_threshold_expression 'I > 2\s(I)'
_cod_data_source_file c6dt01568a2.cif
_cod_data_source_block mo_ts168b_0m
_cod_depositor_comments 'Adding full bibliography for 7039866--7039885.cif.'
_cod_database_code 7039869
_shelx_space_group_comment
;
The symmetry employed for this shelxl refinement is uniquely defined
by the following loop, which should always be used as a source of
symmetry information in preference to the above space-group names.
They are only intended as comments.
;
_shelx_estimated_absorpt_t_min 0.853
_shelx_estimated_absorpt_t_max 0.978
_shelxl_version_number 2013-3

loop_
_space_group_symop_operation_xyz
'x, y, z'
'-x, y+1/2, -z+1/2'
'-x, -y, -z'
'x, -y-1/2, z-1/2'

loop_
_atom_site_label
_atom_site_type_symbol
_atom_site_fract_x
_atom_site_fract_y
_atom_site_fract_z
_atom_site_U_iso_or_equiv
_atom_site_adp_type
_atom_site_occupancy
_atom_site_site_symmetry_order
_atom_site_calc_flag
_atom_site_refinement_flags_posn
_atom_site_refinement_flags_adp
_atom_site_refinement_flags_occupancy
_atom_site_disorder_assembly
_atom_site_disorder_group
Sc1 Sc 0.72691(5) 0.38575(8) 0.09639(3) 0.01836(18) Uani 1 1 d . . . . .
Sc2 Sc 0.68287(4) 0.53062(8) -0.05635(3) 0.01848(19) Uani 1 1 d . . . . .
Cl1 Cl 0.76347(6) 0.30013(10) 0.00409(4) 0.0218(2) Uani 1 1 d . . . . .
Cl2 Cl 0.73170(6) 0.64659(10) 0.05000(4) 0.0256(3) Uani 1 1 d . . . . .
Cl3 Cl 0.63581(6) 0.47797(12) 0.14844(4) 0.0316(3) Uani 1 1 d . . . . .
Cl4 Cl 0.43026(6) 0.28155(11) 0.09244(4) 0.0250(2) Uani 1 1 d . . . . .
Cl5 Cl 0.57637(6) 0.37984(11) -0.00772(4) 0.0229(2) Uani 1 1 d . . . . .
Li Li 0.5185(4) 0.4345(8) 0.0667(3) 0.0304(18) Uani 1 1 d . . . . .
O1 O 0.69264(18) 0.1477(3) 0.10237(11) 0.0292(7) Uani 1 1 d . . . . .
O2 O 0.62038(17) 0.3718(3) -0.13038(11) 0.0258(7) Uani 1 1 d . . . . .
N1 N 0.82891(19) 0.3882(3) 0.16691(13) 0.0221(8) Uani 1 1 d . . . . .
N2 N 0.7548(2) 0.6196(3) -0.09463(13) 0.0224(8) Uani 1 1 d . . . . .
C1 C 0.8610(3) 0.4797(5) 0.22379(18) 0.0307(11) Uani 1 1 d . . . . .
H1 H 0.9212 0.4704 0.2397 0.037 Uiso 1 1 calc R U . . .
C2 C 0.8315(3) 0.4175(5) 0.27304(18) 0.0416(13) Uani 1 1 d . . . . .
H2A H 0.7724 0.4147 0.2570 0.062 Uiso 1 1 calc R U . . .
H2B H 0.8506 0.4846 0.3091 0.062 Uiso 1 1 calc R U . . .
H2C H 0.8527 0.3133 0.2846 0.062 Uiso 1 1 calc R U . . .
C3 C 0.8403(3) 0.6485(5) 0.2121(2) 0.0389(12) Uani 1 1 d . . . . .
H3A H 0.7817 0.6620 0.1992 0.058 Uiso 1 1 calc R U . . .
H3B H 0.8584 0.6856 0.1797 0.058 Uiso 1 1 calc R U . . .
H3C H 0.8673 0.7072 0.2497 0.058 Uiso 1 1 calc R U . . .
C4 C 0.8891(3) 0.2838(5) 0.15796(17) 0.0267(10) Uani 1 1 d . . . . .
H4 H 0.8594 0.2208 0.1209 0.032 Uiso 1 1 calc R U . . .
C5 C 0.9263(3) 0.1688(5) 0.21067(19) 0.0411(13) Uani 1 1 d . . . . .
H5A H 0.8833 0.1089 0.2169 0.062 Uiso 1 1 calc R U . . .
H5B H 0.9565 0.2251 0.2483 0.062 Uiso 1 1 calc R U . . .
H5C H 0.9629 0.0993 0.2004 0.062 Uiso 1 1 calc R U . . .
C6 C 0.9545(3) 0.3696(5) 0.14333(19) 0.0366(12) Uani 1 1 d . . . . .
H6A H 0.9296 0.4336 0.1069 0.055 Uiso 1 1 calc R U . . .
H6B H 0.9912 0.2953 0.1356 0.055 Uiso 1 1 calc R U . . .
H6C H 0.9850 0.4350 0.1781 0.055 Uiso 1 1 calc R U . . .
C7 C 0.8094(3) 0.5046(4) -0.10527(18) 0.0294(11) Uani 1 1 d . . . . .
H7 H 0.7894 0.4015 -0.0982 0.035 Uiso 1 1 calc R U . . .
C8 C 0.8960(3) 0.5179(5) -0.0602(2) 0.0366(12) Uani 1 1 d . . . . .
H8A H 0.8967 0.5119 -0.0183 0.055 Uiso 1 1 calc R U . . .
H8B H 0.9188 0.6166 -0.0662 0.055 Uiso 1 1 calc R U . . .
H8C H 0.9283 0.4337 -0.0672 0.055 Uiso 1 1 calc R U . . .
C9 C 0.8078(3) 0.5034(6) -0.1713(2) 0.0509(14) Uani 1 1 d . . . . .
H9A H 0.7531 0.4792 -0.1996 0.076 Uiso 1 1 calc R U . . .
H9B H 0.8455 0.4253 -0.1752 0.076 Uiso 1 1 calc R U . . .
H9C H 0.8238 0.6048 -0.1814 0.076 Uiso 1 1 calc R U . . .
C10 C 0.7683(3) 0.7779(4) -0.11145(18) 0.0282(10) Uani 1 1 d . . . . .
H10 H 0.8219 0.7805 -0.1162 0.034 Uiso 1 1 calc R U . . .
C11 C 0.7713(3) 0.8906(4) -0.0611(2) 0.0366(12) Uani 1 1 d . . . . .
H11A H 0.7179 0.8970 -0.0579 0.055 Uiso 1 1 calc R U . . .
H11B H 0.7870 0.9925 -0.0709 0.055 Uiso 1 1 calc R U . . .
H11C H 0.8109 0.8552 -0.0221 0.055 Uiso 1 1 calc R U . . .
C12 C 0.7043(3) 0.8262(5) -0.1724(2) 0.0404(12) Uani 1 1 d . . . . .
H12A H 0.6507 0.8185 -0.1697 0.061 Uiso 1 1 calc R U . . .
H12B H 0.7071 0.7584 -0.2050 0.061 Uiso 1 1 calc R U . . .
H12C H 0.7142 0.9327 -0.1816 0.061 Uiso 1 1 calc R U . . .
C13 C 0.7055(7) 0.0677(11) 0.1598(3) 0.031(2) Uani 0.66(2) 1 d . U P A 1
H13A H 0.7595 0.0190 0.1751 0.037 Uiso 0.66(2) 1 calc R U P A 1
H13B H 0.7021 0.1410 0.1911 0.037 Uiso 0.66(2) 1 calc R U P A 1
C14 C 0.6432(8) -0.0482(13) 0.1476(5) 0.042(2) Uani 0.66(2) 1 d . U P A 1
H14A H 0.6051 -0.0213 0.1681 0.050 Uiso 0.66(2) 1 calc R U P A 1
H14B H 0.6673 -0.1498 0.1628 0.050 Uiso 0.66(2) 1 calc R U P A 1
C13A C 0.6743(15) 0.105(2) 0.1585(7) 0.035(3) Uani 0.34(2) 1 d . U P A 2
H13C H 0.7241 0.0721 0.1920 0.042 Uiso 0.34(2) 1 calc R U P A 2
H13D H 0.6514 0.1947 0.1728 0.042 Uiso 0.34(2) 1 calc R U P A 2
C14A C 0.6188(13) -0.014(2) 0.1414(9) 0.034(3) Uani 0.34(2) 1 d . U P A 2
H14C H 0.5692 0.0165 0.1485 0.040 Uiso 0.34(2) 1 calc R U P A 2
H14D H 0.6416 -0.1057 0.1669 0.040 Uiso 0.34(2) 1 calc R U P A 2
C15 C 0.5985(3) -0.0525(5) 0.0769(2) 0.0394(12) Uani 1 1 d . . . . .
H15A H 0.5895 -0.1594 0.0613 0.047 Uiso 0.66(2) 1 calc R U P A 1
H15B H 0.5462 0.0023 0.0643 0.047 Uiso 0.66(2) 1 calc R U P A 1
H15C H 0.5428 -0.0191 0.0527 0.047 Uiso 0.34(2) 1 calc R U P A 2
H15D H 0.6024 -0.1650 0.0719 0.047 Uiso 0.34(2) 1 calc R U P A 2
C16 C 0.6578(3) 0.0302(4) 0.05601(17) 0.0333(12) Uani 1 1 d . . . . .
H16A H 0.7000 -0.0411 0.0536 0.040 Uiso 1 1 calc R U . . .
H16B H 0.6304 0.0775 0.0153 0.040 Uiso 1 1 calc R U . . .
C17 C 0.5792(3) 0.4265(5) -0.19292(16) 0.0331(12) Uani 1 1 d D . . . .
H17A H 0.6119 0.5052 -0.2039 0.040 Uiso 0.875(11) 1 calc R U P B 1
H17B H 0.5259 0.4711 -0.1980 0.040 Uiso 0.875(11) 1 calc R U P B 1
H17C H 0.6184 0.4494 -0.2129 0.040 Uiso 0.125(11) 1 calc R U P B 2
H17D H 0.5474 0.5203 -0.1934 0.040 Uiso 0.125(11) 1 calc R U P B 2
C18 C 0.5699(5) 0.2851(5) -0.2316(2) 0.0357(15) Uani 0.875(11) 1 d . U P B 1
H18A H 0.5244 0.2960 -0.2712 0.043 Uiso 0.875(11) 1 calc R U P B 1
H18B H 0.6199 0.2629 -0.2394 0.043 Uiso 0.875(11) 1 calc R U P B 1
C19 C 0.5533(5) 0.1637(8) -0.1931(3) 0.0348(16) Uani 0.875(11) 1 d . U P B 1
H19A H 0.5642 0.0598 -0.2057 0.042 Uiso 0.875(11) 1 calc R U P B 1
H19B H 0.4968 0.1684 -0.1950 0.042 Uiso 0.875(11) 1 calc R U P B 1
C20 C 0.6128(4) 0.2050(6) -0.1293(3) 0.0327(15) Uani 0.875(11) 1 d . U P B 1
H20A H 0.5917 0.1730 -0.0974 0.039 Uiso 0.875(11) 1 calc R U P B 1
H20B H 0.6657 0.1547 -0.1212 0.039 Uiso 0.875(11) 1 calc R U P B 1
C18A C 0.524(2) 0.292(3) -0.2253(16) 0.031(3) Uani 0.125(11) 1 d D U P B 2
H18C H 0.5152 0.2896 -0.2694 0.037 Uiso 0.125(11) 1 calc R U P B 2
H18D H 0.4704 0.3007 -0.2208 0.037 Uiso 0.125(11) 1 calc R U P B 2
C19A C 0.569(4) 0.147(5) -0.1924(18) 0.032(3) Uani 0.125(11) 1 d D U P B 2
H19C H 0.6206 0.1290 -0.1988 0.038 Uiso 0.125(11) 1 calc R U P B 2
H19D H 0.5355 0.0526 -0.2020 0.038 Uiso 0.125(11) 1 calc R U P B 2
C20A C 0.581(3) 0.216(5) -0.1278(18) 0.030(3) Uani 0.125(11) 1 d D U P B 2
H20C H 0.5288 0.2292 -0.1222 0.036 Uiso 0.125(11) 1 calc R U P B 2
H20D H 0.6170 0.1507 -0.0944 0.036 Uiso 0.125(11) 1 calc R U P B 2
C101 C 1.0383(3) 1.1764(5) -0.1064(2) 0.0524(15) Uani 1 1 d . . . . .
H10A H 1.0802 1.2422 -0.0783 0.079 Uiso 1 1 calc R U . . .
H10B H 0.9872 1.2330 -0.1218 0.079 Uiso 1 1 calc R U . . .
H10C H 1.0541 1.1463 -0.1408 0.079 Uiso 1 1 calc R U . . .
C102 C 1.0281(3) 1.0331(5) -0.0725(2) 0.0407(12) Uani 1 1 d . . . . .
H10D H 1.0798 0.9762 -0.0572 0.049 Uiso 1 1 calc R U . . .
H41E H 0.9872 0.9652 -0.1015 0.049 Uiso 1 1 calc R U . . .
C103 C 1.0021(3) 1.0706(5) -0.0189(2) 0.0388(12) Uani 1 1 d . . . . .
H10F H 0.9484 1.1203 -0.0347 0.047 Uiso 1 1 calc R U . . .
H10G H 1.0407 1.1454 0.0082 0.047 Uiso 1 1 calc R U . . .

loop_
_atom_site_aniso_label
_atom_site_aniso_U_11
_atom_site_aniso_U_22
_atom_site_aniso_U_33
_atom_site_aniso_U_23
_atom_site_aniso_U_13
_atom_site_aniso_U_12
Sc1 0.0199(4) 0.0199(4) 0.0131(4) -0.0006(3) 0.0033(3) 0.0001(3)
Sc2 0.0212(4) 0.0190(4) 0.0126(4) 0.0006(3) 0.0030(3) 0.0008(3)
Cl1 0.0255(5) 0.0236(5) 0.0145(5) 0.0004(4) 0.0051(4) 0.0055(4)
Cl2 0.0339(6) 0.0217(5) 0.0185(5) -0.0004(4) 0.0062(4) 0.0006(4)
Cl3 0.0224(6) 0.0520(7) 0.0182(5) -0.0076(5) 0.0047(4) 0.0022(5)
Cl4 0.0243(6) 0.0259(5) 0.0237(5) 0.0077(4) 0.0074(4) 0.0042(4)
Cl5 0.0216(5) 0.0279(5) 0.0169(5) 0.0013(4) 0.0042(4) -0.0007(4)
Li 0.023(4) 0.040(4) 0.023(4) 0.009(3) 0.002(3) 0.004(3)
O1 0.048(2) 0.0236(14) 0.0129(14) 0.0012(11) 0.0072(13) -0.0112(13)
O2 0.0352(17) 0.0212(14) 0.0119(14) 0.0007(11) -0.0022(12) -0.0003(13)
N1 0.0192(18) 0.0270(17) 0.0168(18) -0.0027(14) 0.0026(15) 0.0020(15)
N2 0.028(2) 0.0226(17) 0.0163(17) 0.0002(14) 0.0083(15) 0.0008(15)
C1 0.024(2) 0.040(2) 0.023(2) -0.0082(19) 0.0031(19) 0.003(2)
C2 0.042(3) 0.060(3) 0.018(2) -0.005(2) 0.005(2) 0.007(3)
C3 0.039(3) 0.037(3) 0.037(3) -0.016(2) 0.009(2) -0.005(2)
C4 0.030(3) 0.034(2) 0.013(2) -0.0031(17) 0.0038(18) 0.004(2)
C5 0.039(3) 0.047(3) 0.029(3) 0.005(2) 0.003(2) 0.022(2)
C6 0.031(3) 0.050(3) 0.029(3) -0.007(2) 0.011(2) 0.003(2)
C7 0.042(3) 0.027(2) 0.025(2) -0.0014(18) 0.019(2) -0.003(2)
C8 0.030(3) 0.035(2) 0.046(3) -0.002(2) 0.015(2) 0.007(2)
C9 0.066(4) 0.059(3) 0.038(3) -0.005(2) 0.031(3) 0.006(3)
C10 0.028(3) 0.029(2) 0.033(3) 0.0054(19) 0.017(2) 0.0012(19)
C11 0.036(3) 0.025(2) 0.045(3) -0.001(2) 0.010(2) -0.006(2)
C12 0.041(3) 0.042(3) 0.041(3) 0.018(2) 0.017(2) 0.000(2)
C13 0.035(4) 0.038(3) 0.023(3) 0.010(2) 0.013(3) 0.001(3)
C14 0.044(4) 0.042(3) 0.038(3) 0.008(3) 0.014(3) -0.004(3)
C13A 0.039(4) 0.038(4) 0.028(4) 0.006(3) 0.015(3) -0.001(3)
C14A 0.034(4) 0.038(4) 0.034(4) 0.009(3) 0.018(3) 0.000(3)
C15 0.045(3) 0.038(3) 0.039(3) -0.008(2) 0.019(2) -0.007(2)
C16 0.051(3) 0.022(2) 0.020(2) -0.0064(17) 0.004(2) -0.003(2)
C17 0.045(3) 0.032(2) 0.011(2) 0.0031(17) -0.003(2) -0.004(2)
C18 0.043(3) 0.037(2) 0.024(2) -0.0054(18) 0.008(2) 0.000(2)
C19 0.039(3) 0.029(2) 0.028(2) -0.0042(18) 0.003(2) -0.003(2)
C20 0.043(3) 0.021(2) 0.028(2) -0.0020(18) 0.005(2) 0.001(2)
C18A 0.034(5) 0.030(4) 0.027(4) -0.002(4) 0.009(3) 0.000(4)
C19A 0.034(4) 0.030(4) 0.028(4) -0.002(3) 0.008(3) 0.000(3)
C20A 0.033(5) 0.028(4) 0.029(4) 0.000(3) 0.009(4) -0.002(4)
C101 0.068(4) 0.050(3) 0.040(3) -0.003(2) 0.020(3) -0.008(3)
C102 0.041(3) 0.045(3) 0.035(3) -0.007(2) 0.012(2) -0.005(2)
C103 0.033(3) 0.036(3) 0.045(3) -0.002(2) 0.012(2) -0.002(2)

loop_
_atom_type_symbol
_atom_type_description
_atom_type_scat_dispersion_real
_atom_type_scat_dispersion_imag
_atom_type_scat_source
C C 0.0033 0.0016 'International Tables Vol C Tables 4.2.6.8 and 6.1.1.4'
H H 0.0000 0.0000 'International Tables Vol C Tables 4.2.6.8 and 6.1.1.4'
N N 0.0061 0.0033 'International Tables Vol C Tables 4.2.6.8 and 6.1.1.4'
O O 0.0106 0.0060 'International Tables Vol C Tables 4.2.6.8 and 6.1.1.4'
Li Li -0.0003 0.0001 'International Tables Vol C Tables 4.2.6.8 and 6.1.1.4'
Cl Cl 0.1484 0.1585 'International Tables Vol C Tables 4.2.6.8 and 6.1.1.4'
Sc Sc 0.2519 0.3716 'International Tables Vol C Tables 4.2.6.8 and 6.1.1.4'

loop_
_geom_angle_atom_site_label_1
_geom_angle_atom_site_label_2
_geom_angle_atom_site_label_3
_geom_angle
_geom_angle_site_symmetry_1
_geom_angle_site_symmetry_3
N1 Sc1 O1 98.70(12) . .
N1 Sc1 Cl3 98.67(10) . .
O1 Sc1 Cl3 91.58(9) . .
N1 Sc1 Cl2 100.80(10) . .
O1 Sc1 Cl2 159.07(7) . .
Cl3 Sc1 Cl2 92.94(4) . .
N1 Sc1 Cl1 105.80(10) . .
O1 Sc1 Cl1 86.63(8) . .
Cl3 Sc1 Cl1 155.46(4) . .
Cl2 Sc1 Cl1 80.82(4) . .
N1 Sc1 C4 28.66(12) . .
O1 Sc1 C4 85.84(11) . .
Cl3 Sc1 C4 124.73(9) . .
Cl2 Sc1 C4 108.05(9) . .
Cl1 Sc1 C4 79.59(9) . .
N1 Sc1 Cl5 179.62(10) . .
O1 Sc1 Cl5 80.94(7) . .
Cl3 Sc1 Cl5 81.47(4) . .
Cl2 Sc1 Cl5 79.55(3) . .
Cl1 Sc1 Cl5 74.07(3) . .
C4 Sc1 Cl5 151.07(9) . .
N1 Sc1 Li 138.30(15) . .
O1 Sc1 Li 80.14(14) . .
Cl3 Sc1 Li 40.20(11) . .
Cl2 Sc1 Li 90.24(12) . .
Cl1 Sc1 Li 115.67(12) . .
C4 Sc1 Li 158.34(14) . .
Cl5 Sc1 Li 41.79(11) . .
N1 Sc1 Sc2 129.41(10) . .
O1 Sc1 Sc2 115.55(7) . .
Cl3 Sc1 Sc2 115.40(4) . .
Cl2 Sc1 Sc2 44.66(3) . .
Cl1 Sc1 Sc2 45.48(3) . .
C4 Sc1 Sc2 115.22(9) . .
Cl5 Sc1 Sc2 50.75(3) . .
Li Sc1 Sc2 85.86(11) . .
N2 Sc2 O2 96.56(12) . .
N2 Sc2 Cl4 99.54(10) . 3_665
O2 Sc2 Cl4 91.67(8) . 3_665
N2 Sc2 Cl2 104.16(9) . .
O2 Sc2 Cl2 158.33(9) . .
Cl4 Sc2 Cl2 91.14(4) 3_665 .
N2 Sc2 Cl1 103.49(10) . .
O2 Sc2 Cl1 88.07(7) . .
Cl4 Sc2 Cl1 156.84(5) 3_665 .
Cl2 Sc2 Cl1 81.03(3) . .
N2 Sc2 Cl5 175.14(10) . .
O2 Sc2 Cl5 78.85(8) . .
Cl4 Sc2 Cl5 82.28(4) 3_665 .
Cl2 Sc2 Cl5 80.24(4) . .
Cl1 Sc2 Cl5 74.95(4) . .
N2 Sc2 C7 28.22(11) . .
O2 Sc2 C7 83.10(11) . .
Cl4 Sc2 C7 124.60(9) 3_665 .
Cl2 Sc2 C7 112.60(9) . .
Cl1 Sc2 C7 78.36(8) . .
Cl5 Sc2 C7 148.08(8) . .
N2 Sc2 Li 138.51(14) . 3_665
O2 Sc2 Li 77.70(14) . 3_665
Cl4 Sc2 Li 40.70(11) 3_665 3_665
Cl2 Sc2 Li 90.63(12) . 3_665
Cl1 Sc2 Li 117.15(12) . 3_665
Cl5 Sc2 Li 42.37(11) . 3_665
C7 Sc2 Li 154.52(13) . 3_665
N2 Sc2 Sc1 130.35(9) . .
O2 Sc2 Sc1 115.71(7) . .
Cl4 Sc2 Sc1 115.14(4) 3_665 .
Cl2 Sc2 Sc1 44.59(3) . .
Cl1 Sc2 Sc1 45.80(3) . .
Cl5 Sc2 Sc1 51.70(2) . .
C7 Sc2 Sc1 116.63(8) . .
Li Sc2 Sc1 87.02(11) 3_665 .
Sc2 Cl1 Sc1 88.72(4) . .
Sc1 Cl2 Sc2 90.76(4) . .
Li Cl3 Sc1 95.4(2) . .
Li Cl4 Sc2 94.34(17) . 3_665
Li Cl5 Li 83.5(2) . 3_665
Li Cl5 Sc2 136.72(18) . .
Li Cl5 Sc2 83.67(19) 3_665 .
Li Cl5 Sc1 83.78(16) . .
Li Cl5 Sc1 136.14(17) 3_665 .
Sc2 Cl5 Sc1 77.54(3) . .
Cl3 Li Cl4 112.1(3) . .
Cl3 Li Cl5 98.1(3) . .
Cl4 Li Cl5 126.6(3) . .
Cl3 Li Cl5 127.7(3) . 3_665
Cl4 Li Cl5 97.9(3) . 3_665
Cl5 Li Cl5 96.5(2) . 3_665
Cl3 Li Li 124.5(4) . 3_665
Cl4 Li Li 123.4(4) . 3_665
Cl5 Li Li 48.4(2) . 3_665
Cl5 Li Li 48.14(18) 3_665 3_665
Cl3 Li Sc2 129.7(3) . 3_665
Cl4 Li Sc2 44.96(13) . 3_665
Cl5 Li Sc2 132.0(2) . 3_665
Cl5 Li Sc2 53.96(15) 3_665 3_665
Li Li Sc2 93.4(3) 3_665 3_665
Cl3 Li Sc1 44.40(13) . .
Cl4 Li Sc1 130.2(2) . .
Cl5 Li Sc1 54.43(15) . .
Cl5 Li Sc1 131.8(3) 3_665 .
Li Li Sc1 93.7(3) 3_665 .
Sc2 Li Sc1 172.9(2) 3_665 .
C16 O1 C13 103.6(4) . .
C16 O1 C13A 108.1(7) . .
C16 O1 Sc1 132.3(2) . .
C13 O1 Sc1 124.0(4) . .
C13A O1 Sc1 116.2(7) . .
C20 O2 C17 109.0(3) . .
C17 O2 C20A 104.9(16) . .
C20 O2 Sc2 129.8(3) . .
C17 O2 Sc2 121.2(2) . .
C20A O2 Sc2 129.4(15) . .
C4 N1 C1 113.3(3) . .
C4 N1 Sc1 111.7(2) . .
C1 N1 Sc1 134.7(3) . .
C10 N2 C7 113.9(3) . .
C10 N2 Sc2 133.2(3) . .
C7 N2 Sc2 112.8(2) . .
N1 C1 C3 111.6(3) . .
N1 C1 C2 111.4(3) . .
C3 C1 C2 110.6(4) . .
N1 C1 H1 107.7 . .
C3 C1 H1 107.7 . .
C2 C1 H1 107.7 . .
C1 C2 H2A 109.5 . .
C1 C2 H2B 109.5 . .
H2A C2 H2B 109.5 . .
C1 C2 H2C 109.5 . .
H2A C2 H2C 109.5 . .
H2B C2 H2C 109.5 . .
C1 C3 H3A 109.5 . .
C1 C3 H3B 109.5 . .
H3A C3 H3B 109.5 . .
C1 C3 H3C 109.5 . .
H3A C3 H3C 109.5 . .
H3B C3 H3C 109.5 . .
N1 C4 C6 112.6(3) . .
N1 C4 C5 114.1(4) . .
C6 C4 C5 111.0(4) . .
N1 C4 Sc1 39.61(15) . .
C6 C4 Sc1 116.6(3) . .
C5 C4 Sc1 131.9(3) . .
N1 C4 H4 106.2 . .
C6 C4 H4 106.2 . .
C5 C4 H4 106.2 . .
Sc1 C4 H4 67.2 . .
C4 C5 H5A 109.5 . .
C4 C5 H5B 109.5 . .
H5A C5 H5B 109.5 . .
C4 C5 H5C 109.5 . .
H5A C5 H5C 109.5 . .
H5B C5 H5C 109.5 . .
C4 C6 H6A 109.5 . .
C4 C6 H6B 109.5 . .
H6A C6 H6B 109.5 . .
C4 C6 H6C 109.5 . .
H6A C6 H6C 109.5 . .
H6B C6 H6C 109.5 . .
N2 C7 C8 113.2(3) . .
N2 C7 C9 113.7(3) . .
C8 C7 C9 110.1(4) . .
N2 C7 Sc2 39.03(18) . .
C8 C7 Sc2 117.2(3) . .
C9 C7 Sc2 132.0(3) . .
N2 C7 H7 106.5 . .
C8 C7 H7 106.5 . .
C9 C7 H7 106.5 . .
Sc2 C7 H7 68.2 . .
C7 C8 H8A 109.5 . .
C7 C8 H8B 109.5 . .
H8A C8 H8B 109.5 . .
C7 C8 H8C 109.5 . .
H8A C8 H8C 109.5 . .
H8B C8 H8C 109.5 . .
C7 C9 H9A 109.5 . .
C7 C9 H9B 109.5 . .
H9A C9 H9B 109.5 . .
C7 C9 H9C 109.5 . .
H9A C9 H9C 109.5 . .
H9B C9 H9C 109.5 . .
N2 C10 C11 111.0(3) . .
N2 C10 C12 111.6(3) . .
C11 C10 C12 110.7(4) . .
N2 C10 H10 107.8 . .
C11 C10 H10 107.8 . .
C12 C10 H10 107.8 . .
C10 C11 H11A 109.5 . .
C10 C11 H11B 109.5 . .
H11A C11 H11B 109.5 . .
C10 C11 H11C 109.5 . .
H11A C11 H11C 109.5 . .
H11B C11 H11C 109.5 . .
C10 C12 H12A 109.5 . .
C10 C12 H12B 109.5 . .
H12A C12 H12B 109.5 . .
C10 C12 H12C 109.5 . .
H12A C12 H12C 109.5 . .
H12B C12 H12C 109.5 . .
C14 C13 O1 107.3(6) . .
C14 C13 H13A 110.3 . .
O1 C13 H13A 110.3 . .
C14 C13 H13B 110.3 . .
O1 C13 H13B 110.3 . .
H13A C13 H13B 108.5 . .
C13 C14 C15 106.6(7) . .
C13 C14 H14A 110.4 . .
C15 C14 H14A 110.4 . .
C13 C14 H14B 110.4 . .
C15 C14 H14B 110.4 . .
H14A C14 H14B 108.6 . .
C14A C13A O1 106.7(13) . .
C14A C13A H13C 110.4 . .
O1 C13A H13C 110.4 . .
C14A C13A H13D 110.4 . .
O1 C13A H13D 110.4 . .
H13C C13A H13D 108.6 . .
C13A C14A C15 110.6(14) . .
C13A C14A H14C 109.5 . .
C15 C14A H14C 109.5 . .
C13A C14A H14D 109.5 . .
C15 C14A H14D 109.5 . .
H14C C14A H14D 108.1 . .
C14A C15 C16 106.9(8) . .
C16 C15 C14 100.9(5) . .
C16 C15 H15A 111.6 . .
C14 C15 H15A 111.6 . .
C16 C15 H15B 111.6 . .
C14 C15 H15B 111.6 . .
H15A C15 H15B 109.4 . .
C14A C15 H15C 110.3 . .
C16 C15 H15C 110.3 . .
C14A C15 H15D 110.3 . .
C16 C15 H15D 110.3 . .
H15C C15 H15D 108.6 . .
O1 C16 C15 104.6(3) . .
O1 C16 H16A 110.8 . .
C15 C16 H16A 110.8 . .
O1 C16 H16B 110.8 . .
C15 C16 H16B 110.8 . .
H16A C16 H16B 108.9 . .
O2 C17 C18 104.2(3) . .
O2 C17 C18A 104.2(13) . .
O2 C17 H17A 110.9 . .
C18 C17 H17A 110.9 . .
O2 C17 H17B 110.9 . .
C18 C17 H17B 110.9 . .
H17A C17 H17B 108.9 . .
O2 C17 H17C 110.9 . .
C18A C17 H17C 110.9 . .
O2 C17 H17D 110.9 . .
C18A C17 H17D 110.9 . .
H17C C17 H17D 108.9 . .
C19 C18 C17 102.7(5) . .
C19 C18 H18A 111.2 . .
C17 C18 H18A 111.2 . .
C19 C18 H18B 111.2 . .
C17 C18 H18B 111.2 . .
H18A C18 H18B 109.1 . .
C18 C19 C20 101.9(6) . .
C18 C19 H19A 111.4 . .
C20 C19 H19A 111.4 . .
C18 C19 H19B 111.4 . .
C20 C19 H19B 111.4 . .
H19A C19 H19B 109.2 . .
O2 C20 C19 104.6(5) . .
O2 C20 H20A 110.8 . .
C19 C20 H20A 110.8 . .
O2 C20 H20B 110.8 . .
C19 C20 H20B 110.8 . .
H20A C20 H20B 108.9 . .
C17 C18A C19A 104(3) . .
C17 C18A H18C 110.9 . .
C19A C18A H18C 110.9 . .
C17 C18A H18D 110.9 . .
C19A C18A H18D 110.9 . .
H18C C18A H18D 108.9 . .
C18A C19A C20A 92(3) . .
C18A C19A H19C 113.3 . .
C20A C19A H19C 113.3 . .
C18A C19A H19D 113.3 . .
C20A C19A H19D 113.3 . .
H19C C19A H19D 110.7 . .
O2 C20A C19A 102(4) . .
O2 C20A H20C 111.4 . .
C19A C20A H20C 111.4 . .
O2 C20A H20D 111.4 . .
C19A C20A H20D 111.4 . .
H20C C20A H20D 109.3 . .
C102 C101 H10A 109.5 . .
C102 C101 H10B 109.5 . .
H10A C101 H10B 109.5 . .
C102 C101 H10C 109.5 . .
H10A C101 H10C 109.5 . .
H10B C101 H10C 109.5 . .
C101 C102 C103 112.5(4) . .
C101 C102 H10D 109.1 . .
C103 C102 H10D 109.1 . .
C101 C102 H41E 109.1 . .
C103 C102 H41E 109.1 . .
H10D C102 H41E 107.8 . .
C102 C103 C103 113.5(5) . 3_775
C102 C103 H10F 108.9 . .
C103 C103 H10F 108.9 3_775 .
C102 C103 H10G 108.9 . .
C103 C103 H10G 108.9 3_775 .
H10F C103 H10G 107.7 . .

loop_
_geom_bond_atom_site_label_1
_geom_bond_atom_site_label_2
_geom_bond_distance
_geom_bond_site_symmetry_2
Sc1 N1 1.961(3) .
Sc1 O1 2.175(3) .
Sc1 Cl3 2.4866(14) .
Sc1 Cl2 2.5289(12) .
Sc1 Cl1 2.5831(12) .
Sc1 C4 2.857(4) .
Sc1 Cl5 2.8953(11) .
Sc1 Li 3.539(7) .
Sc1 Sc2 3.6022(10) .
Sc2 N2 1.966(3) .
Sc2 O2 2.180(2) .
Sc2 Cl4 2.4883(12) 3_665
Sc2 Cl2 2.5321(11) .
Sc2 Cl1 2.5691(11) .
Sc2 Cl5 2.8570(13) .
Sc2 C7 2.879(5) .
Sc2 Li 3.511(8) 3_665
Cl3 Li 2.294(7) .
Cl4 Li 2.296(8) .
Cl4 Sc2 2.4883(12) 3_665
Cl5 Li 2.372(8) .
Cl5 Li 2.381(7) 3_665
Li Cl5 2.381(7) 3_665
Li Li 3.165(13) 3_665
Li Sc2 3.512(8) 3_665
O1 C16 1.456(4) .
O1 C13 1.457(8) .
O1 C13A 1.511(18) .
O2 C20 1.457(6) .
O2 C17 1.460(4) .
O2 C20A 1.53(5) .
N1 C4 1.475(5) .
N1 C1 1.477(5) .
N2 C10 1.475(5) .
N2 C7 1.476(5) .
C1 C3 1.513(5) .
C1 C2 1.529(6) .
C1 H1 1.0000 .
C2 H2A 0.9800 .
C2 H2B 0.9800 .
C2 H2C 0.9800 .
C3 H3A 0.9800 .
C3 H3B 0.9800 .
C3 H3C 0.9800 .
C4 C6 1.521(6) .
C4 C5 1.539(5) .
C4 H4 1.0000 .
C5 H5A 0.9800 .
C5 H5B 0.9800 .
C5 H5C 0.9800 .
C6 H6A 0.9800 .
C6 H6B 0.9800 .
C6 H6C 0.9800 .
C7 C8 1.523(6) .
C7 C9 1.538(6) .
C7 H7 1.0000 .
C8 H8A 0.9800 .
C8 H8B 0.9800 .
C8 H8C 0.9800 .
C9 H9A 0.9800 .
C9 H9B 0.9800 .
C9 H9C 0.9800 .
C10 C11 1.519(6) .
C10 C12 1.526(5) .
C10 H10 1.0000 .
C11 H11A 0.9800 .
C11 H11B 0.9800 .
C11 H11C 0.9800 .
C12 H12A 0.9800 .
C12 H12B 0.9800 .
C12 H12C 0.9800 .
C13 C14 1.447(12) .
C13 H13A 0.9900 .
C13 H13B 0.9900 .
C14 C15 1.555(11) .
C14 H14A 0.9900 .
C14 H14B 0.9900 .
C13A C14A 1.39(2) .
C13A H13C 0.9900 .
C13A H13D 0.9900 .
C14A C15 1.46(2) .
C14A H14C 0.9900 .
C14A H14D 0.9900 .
C15 C16 1.497(6) .
C15 H15A 0.9900 .
C15 H15B 0.9900 .
C15 H15C 0.9900 .
C15 H15D 0.9900 .
C16 H16A 0.9900 .
C16 H16B 0.9900 .
C17 C18 1.499(6) .
C17 C18A 1.541(18) .
C17 H17A 0.9900 .
C17 H17B 0.9900 .
C17 H17C 0.9900 .
C17 H17D 0.9900 .
C18 C19 1.484(9) .
C18 H18A 0.9900 .
C18 H18B 0.9900 .
C19 C20 1.529(7) .
C19 H19A 0.9900 .
C19 H19B 0.9900 .
C20 H20A 0.9900 .
C20 H20B 0.9900 .
C18A C19A 1.55(2) .
C18A H18C 0.9900 .
C18A H18D 0.9900 .
C19A C20A 1.57(2) .
C19A H19C 0.9900 .
C19A H19D 0.9900 .
C20A H20C 0.9900 .
C20A H20D 0.9900 .
C101 C102 1.522(6) .
C101 H10A 0.9800 .
C101 H10B 0.9800 .
C101 H10C 0.9800 .
C102 C103 1.523(6) .
C102 H10D 0.9900 .
C102 H41E 0.9900 .
C103 C103 1.531(8) 3_775
C103 H10F 0.9900 .
C103 H10G 0.9900 .

loop_
_geom_torsion_atom_site_label_1
_geom_torsion_atom_site_label_2
_geom_torsion_atom_site_label_3
_geom_torsion_atom_site_label_4
_geom_torsion
_geom_torsion_site_symmetry_4
C4 N1 C1 C3 131.5(4) .
Sc1 N1 C1 C3 -42.0(6) .
C4 N1 C1 C2 -104.2(4) .
Sc1 N1 C1 C2 82.3(4) .
C1 N1 C4 C6 -70.0(4) .
Sc1 N1 C4 C6 105.0(3) .
C1 N1 C4 C5 57.6(5) .
Sc1 N1 C4 C5 -127.4(3) .
C1 N1 C4 Sc1 -175.0(4) .
C10 N2 C7 C8 71.5(4) .
Sc2 N2 C7 C8 -105.2(3) .
C10 N2 C7 C9 -55.0(5) .
Sc2 N2 C7 C9 128.3(3) .
C10 N2 C7 Sc2 176.7(4) .
C7 N2 C10 C11 -133.0(4) .
Sc2 N2 C10 C11 42.8(5) .
C7 N2 C10 C12 103.0(4) .
Sc2 N2 C10 C12 -81.2(4) .
C16 O1 C13 C14 -31.1(8) .
C13A O1 C13 C14 72.6(19) .
Sc1 O1 C13 C14 151.5(5) .
O1 C13 C14 C15 8.5(8) .
C16 O1 C13A C14A -10.6(15) .
C13 O1 C13A C14A -94(2) .
Sc1 O1 C13A C14A 151.1(9) .
O1 C13A C14A C15 -0.6(16) .
C13A C14A C15 C16 11.2(14) .
C13A C14A C15 C14 85(3) .
C13 C14 C15 C14A -94(3) .
C13 C14 C15 C16 16.4(7) .
C13 O1 C16 C15 42.1(7) .
C13A O1 C16 C15 16.9(12) .
Sc1 O1 C16 C15 -140.8(3) .
C14A C15 C16 O1 -17.2(10) .
C14 C15 C16 O1 -35.5(7) .
C20 O2 C17 C18 -17.3(5) .
C20A O2 C17 C18 -40.3(19) .
Sc2 O2 C17 C18 161.3(4) .
C20 O2 C17 C18A 17.8(18) .
C20A O2 C17 C18A -5(2) .
Sc2 O2 C17 C18A -163.6(19) .
O2 C17 C18 C19 36.9(7) .
C18A C17 C18 C19 -58(2) .
C17 C18 C19 C20 -41.5(8) .
C17 O2 C20 C19 -8.5(7) .
C20A O2 C20 C19 75(4) .
Sc2 O2 C20 C19 173.0(4) .
C18 C19 C20 O2 31.1(9) .
O2 C17 C18A C19A -31(4) .
C18 C17 C18A C19A 64(3) .
C17 C18A C19A C20A 51(5) .
C20 O2 C20A C19A -65(4) .
C17 O2 C20A C19A 39(3) .
Sc2 O2 C20A C19A -165(2) .
C18A C19A C20A O2 -53(5) .
C101 C102 C103 C103 -175.5(5) 3_775
